data_4330303
loop_
_publ_author_name
'Yan-Xi Tan'
'Yan-Ping He'
'Jian Zhang'

_publ_section_title
;
 Tuning MOF Stability and Porosity via Adding Rigid Pillars
;
_journal_name_full 'Inorganic Chemistry'
_journal_page_first 9649
_journal_page_last 9654
_journal_paper_doi 10.1021/ic300778m
_journal_volume 51
_journal_year 2012
_chemical_formula_sum 'C36 H27 Cu2 N2 O11'
_chemical_formula_weight 790.68
_chemical_name_systematic
; 
 ? 
;
_space_group_IT_number 15
_symmetry_cell_setting monoclinic
_symmetry_space_group_name_Hall '-C 2yc'
_symmetry_space_group_name_H-M 'C 1 2/c 1'
_atom_sites_solution_hydrogens geom
_atom_sites_solution_primary direct
_atom_sites_solution_secondary difmap
_audit_creation_method SHELXL-97
_cell_angle_alpha 90.00
_cell_angle_beta 122.187(7)
_cell_angle_gamma 90.00
_cell_formula_units_Z 8
_cell_length_a 33.025(7)
_cell_length_b 15.919(3)
_cell_length_c 20.831(5)
_cell_measurement_reflns_used 275
_cell_measurement_temperature 293(2)
_cell_measurement_theta_max 22.4971
_cell_measurement_theta_min 2.3621
_cell_volume 9268(4)
_computing_structure_refinement 'SHELXL-97 (Sheldrick, 1997)'
_computing_structure_solution 'SHELXS-97 (Sheldrick, 1990)'
_diffrn_ambient_temperature 293(2)
_diffrn_detector_area_resol_mean none
_diffrn_measured_fraction_theta_full 0.991
_diffrn_measured_fraction_theta_max 0.991
_diffrn_measurement_device_type 'Bruker P4'
_diffrn_measurement_method '\w scans'
_diffrn_radiation_monochromator graphite
_diffrn_radiation_source 'fine-focus sealed tube'
_diffrn_radiation_type MoK\a
_diffrn_radiation_wavelength 0.71073
_diffrn_reflns_av_R_equivalents 0.0643
_diffrn_reflns_av_sigmaI/netI 0.0882
_diffrn_reflns_limit_h_max 35
_diffrn_reflns_limit_h_min -35
_diffrn_reflns_limit_k_max 17
_diffrn_reflns_limit_k_min -15
_diffrn_reflns_limit_l_max 21
_diffrn_reflns_limit_l_min -22
_diffrn_reflns_number 17608
_diffrn_reflns_theta_full 22.50
_diffrn_reflns_theta_max 22.50
_diffrn_reflns_theta_min 2.10
_diffrn_standards_decay_% none
_diffrn_standards_interval_count none
_diffrn_standards_interval_time none
_diffrn_standards_number none
_exptl_absorpt_coefficient_mu 0.966
_exptl_absorpt_correction_T_max 1.0000
_exptl_absorpt_correction_T_min 0.8635
_exptl_absorpt_correction_type multi-scan
_exptl_crystal_colour blue
_exptl_crystal_density_diffrn 1.133
_exptl_crystal_description Prism
_exptl_crystal_F_000 3224
_exptl_crystal_size_max 0.20
_exptl_crystal_size_mid 0.16
_exptl_crystal_size_min 0.14
_refine_diff_density_max 2.357
_refine_diff_density_min -1.226
_refine_diff_density_rms 0.195
_refine_ls_extinction_method none
_refine_ls_goodness_of_fit_ref 1.109
_refine_ls_hydrogen_treatment none
_refine_ls_matrix_type full
_refine_ls_number_parameters 460
_refine_ls_number_reflns 6020
_refine_ls_number_restraints 0
_refine_ls_restrained_S_all 1.109
_refine_ls_R_factor_all 0.1336
_refine_ls_R_factor_gt 0.1162
_refine_ls_shift/su_max 0.001
_refine_ls_shift/su_mean 0.000
_refine_ls_structure_factor_coef Fsqd
_refine_ls_weighting_details 'calc w=1/[\s^2^(Fo^2^)+(0.1901P)^2^+183.0929P] where P=(Fo^2^+2Fc^2^)/3'
_refine_ls_weighting_scheme calc
_refine_ls_wR_factor_gt 0.3225
_refine_ls_wR_factor_ref 0.3370
_reflns_number_gt 4439
_reflns_number_total 6020
_reflns_threshold_expression >2sigma(I)
_cod_data_source_file ic300778m_si_002_3.cif
_cod_data_source_block 3
_cod_original_cell_volume 9268(3)
_cod_database_code 4330303

loop_
_symmetry_equiv_pos_as_xyz
'x, y, z'
'-x, y, -z+1/2'
'x+1/2, y+1/2, z'
'-x+1/2, y+1/2, -z+1/2'
'-x, -y, -z'
'x, -y, z-1/2'
'-x+1/2, -y+1/2, -z'
'x+1/2, -y+1/2, z-1/2'

loop_
_atom_site_label
_atom_site_type_symbol
_atom_site_fract_x
_atom_site_fract_y
_atom_site_fract_z
_atom_site_U_iso_or_equiv
_atom_site_adp_type
_atom_site_occupancy
_atom_site_symmetry_multiplicity
_atom_site_calc_flag
_atom_site_refinement_flags
Cu1 Cu 0.20285(4) 0.74100(7) 0.45849(6) 0.0128(4) Uani 1 1 d .
Cu2 Cu 0.00945(5) 1.50288(7) 0.44525(7) 0.0165(5) Uani 1 1 d .
O1 O 0.2919(2) 0.8547(4) 0.4735(4) 0.0175(16) Uani 1 1 d .
O2 O 0.2112(2) 0.8360(4) 0.4023(4) 0.0124(15) Uani 1 1 d .
O6 O 0.2076(2) 0.8259(4) 0.5321(4) 0.0149(16) Uani 1 1 d .
O7 O 0.2883(2) 0.8456(4) 0.6037(4) 0.0170(16) Uani 1 1 d .
N1 N 0.1249(3) 0.7513(5) 0.3898(5) 0.018(2) Uani 1 1 d .
O9 O 0.0383(3) 1.4059(4) 0.6020(4) 0.0232(18) Uani 1 1 d .
O4 O 0.0430(3) 1.4194(5) 0.1071(4) 0.0282(19) Uani 1 1 d .
O5 O 0.0599(3) 1.4153(5) 0.0145(4) 0.031(2) Uani 1 1 d .
C9 C 0.2503(3) 0.8764(6) 0.4222(5) 0.013(2) Uani 1 1 d .
C10 C 0.2452(4) 0.8638(6) 0.5841(6) 0.016(2) Uani 1 1 d .
O8 O 0.2134(3) 1.1470(5) 0.7207(4) 0.031(2) Uani 1 1 d .
C12 C 0.2371(4) 0.9351(8) 0.6230(6) 0.029(3) Uani 1 1 d .
O10 O 0.0525(3) 1.4090(5) 0.5075(5) 0.034(2) Uani 1 1 d .
O3 O 0.2306(3) 1.1832(5) 0.2647(5) 0.033(2) Uani 1 1 d .
O11 O 0.0366(3) 1.4951(5) 0.3685(5) 0.0272(19) Uani 1 1 d .
C16 C 0.0608(4) 1.3827(8) 0.5728(7) 0.028(3) Uani 1 1 d .
C17 C 0.2667(4) 1.0513(7) 0.7121(7) 0.028(3) Uani 1 1 d .
H17A H 0.2926 1.0807 0.7507 0.033 Uiso 1 1 calc R
C18 C 0.2788(4) 1.0833(8) 0.3565(7) 0.032(3) Uani 1 1 d .
H18A H 0.3054 1.1150 0.3673 0.038 Uiso 1 1 calc R
N2 N 0.1029(4) 1.4715(8) 0.3611(6) 0.041(3) Uani 1 1 d .
C20 C 0.1093(4) 1.3361(7) 0.1290(6) 0.027(3) Uani 1 1 d .
C21 C 0.2752(4) 0.9810(7) 0.6804(6) 0.022(3) Uani 1 1 d .
H21A H 0.3064 0.9648 0.6978 0.026 Uiso 1 1 calc R
C22 C 0.0255(4) 0.7588(7) 0.2784(7) 0.026(3) Uani 1 1 d .
C23 C 0.0681(4) 1.3943(6) 0.0828(6) 0.017(2) Uani 1 1 d .
C24 C 0.1921(4) 1.0658(7) 0.2865(7) 0.027(3) Uani 1 1 d .
H24A H 0.1617 1.0857 0.2510 0.032 Uiso 1 1 calc R
C26 C 0.1177(4) 1.3045(7) 0.1995(7) 0.026(3) Uani 1 1 d .
H26A H 0.0973 1.3190 0.2158 0.031 Uiso 1 1 calc R
C27 C 0.1978(4) 0.9856(6) 0.3250(6) 0.019(2) Uani 1 1 d .
H27A H 0.1714 0.9533 0.3145 0.023 Uiso 1 1 calc R
C28 C 0.1163(4) 1.2760(8) 0.5687(7) 0.034(3) Uani 1 1 d .
H28A H 0.1028 1.2893 0.5178 0.041 Uiso 1 1 calc R
C29 C 0.1752(4) 1.1987(8) 0.6822(6) 0.030(3) Uani 1 1 d .
C30 C 0.2210(4) 1.0780(7) 0.6877(6) 0.026(3) Uani 1 1 d .
C31 C 0.1889(4) 1.2286(7) 0.2205(7) 0.029(3) Uani 1 1 d .
C32 C 0.1538(4) 1.2168(7) 0.6031(6) 0.029(3) Uani 1 1 d .
H32A H 0.1644 1.1901 0.5750 0.035 Uiso 1 1 calc R
C33 C 0.1416(4) 1.3135(6) 0.1068(7) 0.023(3) Uani 1 1 d .
H33A H 0.1359 1.3326 0.0606 0.027 Uiso 1 1 calc R
C34 C 0.0990(4) 1.3152(7) 0.6096(6) 0.017(2) Uani 1 1 d .
C35 C 0.1905(4) 0.9587(7) 0.5993(6) 0.024(3) Uani 1 1 d .
H35A H 0.1650 0.9281 0.5611 0.028 Uiso 1 1 calc R
C36 C 0.1812(4) 1.2638(6) 0.1519(7) 0.022(3) Uani 1 1 d .
H36A H 0.2029 1.2532 0.1375 0.027 Uiso 1 1 calc R
C37 C 0.2453(3) 0.9593(6) 0.3791(6) 0.014(2) Uani 1 1 d .
C38 C 0.1580(5) 1.2374(7) 0.7218(7) 0.033(3) Uani 1 1 d .
H38A H 0.1712 1.2236 0.7725 0.040 Uiso 1 1 calc R
C39 C 0.1576(4) 1.2505(7) 0.2446(7) 0.028(3) Uani 1 1 d .
H39A H 0.1630 1.2296 0.2902 0.034 Uiso 1 1 calc R
C40 C 0.2316(4) 1.1113(7) 0.3030(6) 0.025(3) Uani 1 1 d .
C41 C 0.1204(4) 1.2987(7) 0.6873(7) 0.030(3) Uani 1 1 d .
H41A H 0.1105 1.3268 0.7157 0.036 Uiso 1 1 calc R
C43 C 0.0559(4) 0.8251(8) 0.2924(8) 0.040(3) Uani 1 1 d .
H43A H 0.0433 0.8760 0.2679 0.048 Uiso 1 1 calc R
C44 C 0.2840(5) 1.0036(7) 0.3936(8) 0.030(3) Uani 1 1 d .
H44A H 0.3144 0.9828 0.4279 0.037 Uiso 1 1 calc R
C45 C 0.1811(4) 1.0267(8) 0.6311(7) 0.033(3) Uani 1 1 d .
H45A H 0.1499 1.0394 0.6167 0.039 Uiso 1 1 calc R
C47 C 0.1041(4) 0.8179(8) 0.3414(8) 0.041(3) Uani 1 1 d .
H47A H 0.1237 0.8601 0.3419 0.049 Uiso 1 1 calc R
C49 C 0.0964(4) 0.6901(9) 0.3843(9) 0.050(4) Uani 1 1 d .
H49A H 0.1093 0.6448 0.4174 0.059 Uiso 1 1 calc R
C51 C 0.0783(4) 1.4710(8) 0.3965(7) 0.038(3) Uani 1 1 d .
H51A H 0.0942 1.4510 0.4460 0.045 Uiso 1 1 calc R
C52 C 0.0460(4) 0.6913(9) 0.3286(9) 0.055(5) Uani 1 1 d .
H52A H 0.0268 0.6469 0.3259 0.066 Uiso 1 1 calc R
C53 C 0.1546(5) 1.4456(10) 0.4025(9) 0.052(4) Uani 1 1 d .
H53A H 0.1642 1.4252 0.4520 0.079 Uiso 1 1 calc R
H53B H 0.1739 1.4931 0.4073 0.079 Uiso 1 1 calc R
H53C H 0.1586 1.4019 0.3746 0.079 Uiso 1 1 calc R
C61 C 0.0788(6) 1.5048(14) 0.2814(9) 0.083(7) Uani 1 1 d .
H61A H 0.0461 1.5183 0.2634 0.124 Uiso 1 1 calc R
H61B H 0.0798 1.4628 0.2491 0.124 Uiso 1 1 calc R
H61C H 0.0952 1.5543 0.2808 0.124 Uiso 1 1 calc R

loop_
_atom_site_aniso_label
_atom_site_aniso_U_11
_atom_site_aniso_U_22
_atom_site_aniso_U_33
_atom_site_aniso_U_23
_atom_site_aniso_U_13
_atom_site_aniso_U_12
Cu1 0.0136(8) 0.0111(8) 0.0088(7) 0.0006(5) 0.0028(6) 0.0015(5)
Cu2 0.0217(8) 0.0116(8) 0.0164(8) 0.0031(5) 0.0102(6) 0.0010(5)
O1 0.013(4) 0.020(4) 0.014(4) 0.011(3) 0.003(3) 0.003(3)
O2 0.015(4) 0.009(4) 0.008(3) 0.002(3) 0.003(3) -0.001(3)
O6 0.029(4) 0.003(3) 0.013(4) -0.003(3) 0.012(4) 0.002(3)
O7 0.024(4) 0.011(4) 0.010(4) 0.005(3) 0.005(3) 0.005(3)
N1 0.017(5) 0.002(4) 0.017(5) -0.003(4) -0.003(4) -0.006(4)
O9 0.031(4) 0.008(4) 0.028(4) 0.001(3) 0.014(4) 0.008(3)
O4 0.028(4) 0.026(5) 0.033(5) 0.012(4) 0.018(4) 0.013(4)
O5 0.029(4) 0.033(5) 0.019(4) -0.005(4) 0.003(4) 0.012(4)
C9 0.014(6) 0.011(5) 0.010(5) 0.009(4) 0.003(5) 0.010(4)
C10 0.020(6) 0.009(5) 0.016(6) 0.010(5) 0.008(5) 0.011(5)
O8 0.040(5) 0.019(4) 0.019(4) -0.002(4) 0.007(4) 0.009(4)
C12 0.027(7) 0.029(7) 0.019(6) -0.011(5) 0.004(5) -0.006(5)
O10 0.032(5) 0.030(5) 0.028(5) 0.015(4) 0.008(4) 0.016(4)
O3 0.030(5) 0.024(5) 0.051(6) 0.019(4) 0.026(4) 0.004(4)
O11 0.025(5) 0.034(5) 0.018(4) 0.003(3) 0.008(4) 0.003(4)
C16 0.009(5) 0.032(7) 0.032(7) 0.012(6) 0.003(5) -0.004(5)
C17 0.027(6) 0.018(6) 0.025(6) 0.007(5) 0.005(5) 0.008(5)
C18 0.022(6) 0.038(8) 0.038(7) 0.009(6) 0.017(6) 0.004(5)
N2 0.030(6) 0.052(7) 0.042(7) -0.019(6) 0.020(6) -0.016(5)
C20 0.034(7) 0.026(7) 0.021(6) 0.003(5) 0.015(6) 0.008(5)
C21 0.020(6) 0.014(6) 0.022(6) -0.005(5) 0.005(5) 0.005(5)
C22 0.023(6) 0.018(6) 0.021(6) -0.004(5) 0.000(5) 0.001(5)
C23 0.014(5) 0.011(5) 0.022(6) -0.001(5) 0.007(5) -0.002(4)
C24 0.031(7) 0.019(6) 0.027(7) 0.004(5) 0.013(6) 0.002(5)
C26 0.025(6) 0.027(7) 0.035(7) 0.011(6) 0.022(6) 0.010(5)
C27 0.022(6) 0.013(6) 0.026(6) 0.007(5) 0.015(5) 0.009(4)
C28 0.025(6) 0.046(8) 0.013(6) 0.022(6) -0.002(5) 0.009(6)
C29 0.028(6) 0.030(7) 0.018(6) 0.009(6) 0.003(5) 0.012(6)
C30 0.033(7) 0.019(6) 0.018(6) -0.004(5) 0.007(6) 0.000(5)
C31 0.036(7) 0.011(6) 0.022(6) 0.016(5) 0.003(6) 0.014(5)
C32 0.037(7) 0.024(7) 0.014(6) -0.008(5) 0.005(6) 0.006(6)
C33 0.036(7) 0.005(5) 0.033(7) -0.006(5) 0.023(6) 0.000(5)
C34 0.016(5) 0.017(6) 0.015(6) 0.005(5) 0.006(5) 0.001(4)
C35 0.024(6) 0.018(6) 0.022(6) -0.007(5) 0.007(5) 0.012(5)
C36 0.026(6) 0.010(6) 0.038(7) 0.017(5) 0.022(6) 0.007(5)
C37 0.015(5) 0.009(5) 0.013(5) 0.013(4) 0.004(5) 0.004(4)
C38 0.047(8) 0.020(7) 0.025(7) 0.007(5) 0.014(6) 0.017(6)
C39 0.030(7) 0.024(7) 0.024(7) 0.026(5) 0.010(6) 0.019(5)
C40 0.034(7) 0.012(6) 0.015(6) 0.005(5) 0.004(5) 0.010(5)
C41 0.039(7) 0.015(6) 0.028(7) 0.011(5) 0.013(6) 0.009(5)
C43 0.027(7) 0.027(7) 0.060(9) 0.011(7) 0.018(7) 0.005(6)
C44 0.036(7) 0.017(7) 0.035(8) 0.009(5) 0.017(7) 0.008(5)
C45 0.023(6) 0.034(7) 0.035(7) -0.009(6) 0.012(6) 0.001(6)
C47 0.021(6) 0.036(8) 0.043(8) 0.015(7) 0.001(6) -0.002(6)
C49 0.013(6) 0.045(9) 0.066(10) 0.013(8) 0.004(7) 0.005(6)
C51 0.029(8) 0.039(8) 0.026(7) 0.009(6) 0.002(6) -0.012(6)
C52 0.019(7) 0.039(9) 0.056(10) 0.029(8) -0.015(7) -0.007(6)
C53 0.029(7) 0.067(11) 0.051(9) 0.002(8) 0.015(7) 0.019(7)
C61 0.036(9) 0.18(2) 0.030(9) 0.008(10) 0.019(8) 0.024(10)

loop_
_atom_type_symbol
_atom_type_description
_atom_type_scat_dispersion_real
_atom_type_scat_dispersion_imag
_atom_type_scat_source
C C 0.0033 0.0016 'International Tables Vol C Tables 4.2.6.8 and 6.1.1.4'
H H 0.0000 0.0000 'International Tables Vol C Tables 4.2.6.8 and 6.1.1.4'
N N 0.0061 0.0033 'International Tables Vol C Tables 4.2.6.8 and 6.1.1.4'
O O 0.0106 0.0060 'International Tables Vol C Tables 4.2.6.8 and 6.1.1.4'
Cu Cu 0.3201 1.2651 'International Tables Vol C Tables 4.2.6.8 and 6.1.1.4'

loop_
_geom_angle_atom_site_label_1
_geom_angle_atom_site_label_2
_geom_angle_atom_site_label_3
_geom_angle
_geom_angle_site_symmetry_1
_geom_angle_site_symmetry_3
O6 Cu1 O7 169.1(3) . 7_566
O6 Cu1 O2 87.7(3) . .
O7 Cu1 O2 91.6(3) 7_566 .
O6 Cu1 O1 91.7(3) . 7_566
O7 Cu1 O1 87.0(3) 7_566 7_566
O2 Cu1 O1 169.2(3) . 7_566
O6 Cu1 N1 92.0(3) . .
O7 Cu1 N1 98.9(3) 7_566 .
O2 Cu1 N1 92.4(3) . .
O1 Cu1 N1 98.4(3) 7_566 .
O6 Cu1 Cu1 80.9(2) . 7_566
O7 Cu1 Cu1 88.3(2) 7_566 7_566
O2 Cu1 Cu1 79.75(19) . 7_566
O1 Cu1 Cu1 89.5(2) 7_566 7_566
N1 Cu1 Cu1 169.5(2) . 7_566
O9 Cu2 O4 89.3(3) 5_586 2
O9 Cu2 O10 167.9(3) 5_586 .
O4 Cu2 O10 88.1(3) 2 .
O9 Cu2 O5 91.0(3) 5_586 6_586
O4 Cu2 O5 168.7(3) 2 6_586
O10 Cu2 O5 89.3(4) . 6_586
O9 Cu2 O11 101.8(3) 5_586 .
O4 Cu2 O11 97.8(3) 2 .
O10 Cu2 O11 90.3(3) . .
O5 Cu2 O11 93.1(3) 6_586 .
O9 Cu2 Cu2 87.9(2) 5_586 5_586
O4 Cu2 Cu2 85.0(2) 2 5_586
O10 Cu2 Cu2 80.1(2) . 5_586
O5 Cu2 Cu2 83.7(2) 6_586 5_586
O11 Cu2 Cu2 169.9(2) . 5_586
C9 O1 Cu1 116.7(6) . 7_566
C9 O2 Cu1 127.2(6) . .
C10 O6 Cu1 127.8(6) . .
C10 O7 Cu1 117.7(6) . 7_566
C49 N1 C47 117.0(10) . .
C49 N1 Cu1 122.7(8) . .
C47 N1 Cu1 119.5(7) . .
C16 O9 Cu2 120.0(7) . 5_586
C23 O4 Cu2 124.5(7) . 2
C23 O5 Cu2 123.2(7) . 6_585
O1 C9 O2 125.9(9) . .
O1 C9 C37 117.1(9) . .
O2 C9 C37 117.0(8) . .
O6 C10 O7 124.9(9) . .
O6 C10 C12 116.1(9) . .
O7 C10 C12 119.0(9) . .
C29 O8 C30 122.9(9) . .
C21 C12 C35 119.0(10) . .
C21 C12 C10 121.4(10) . .
C35 C12 C10 119.6(10) . .
C16 O10 Cu2 126.8(8) . .
C31 O3 C40 121.7(9) . .
C51 O11 Cu2 117.0(8) . .
O9 C16 O10 124.7(10) . .
O9 C16 C34 121.0(10) . .
O10 C16 C34 114.2(10) . .
C30 C17 C21 121.7(11) . .
C30 C17 H17A 119.1 . .
C21 C17 H17A 119.1 . .
C40 C18 C44 117.4(11) . .
C40 C18 H18A 121.3 . .
C44 C18 H18A 121.3 . .
C51 N2 C53 120.8(12) . .
C51 N2 C61 119.0(11) . .
C53 N2 C61 120.0(11) . .
C33 C20 C26 118.4(10) . .
C33 C20 C23 122.1(10) . .
C26 C20 C23 119.4(10) . .
C12 C21 C17 120.5(10) . .
C12 C21 H21A 119.7 . .
C17 C21 H21A 119.7 . .
C43 C22 C52 115.0(11) . .
C43 C22 C22 124.8(8) . 2
C52 C22 C22 119.8(9) . 2
O4 C23 O5 123.3(9) . .
O4 C23 C20 120.7(9) . .
O5 C23 C20 116.0(9) . .
C40 C24 C27 119.9(10) . .
C40 C24 H24A 120.0 . .
C27 C24 H24A 120.0 . .
C39 C26 C20 119.6(10) . .
C39 C26 H26A 120.2 . .
C20 C26 H26A 120.2 . .
C37 C27 C24 117.0(10) . .
C37 C27 H27A 121.5 . .
C24 C27 H27A 121.5 . .
C34 C28 C32 121.5(10) . .
C34 C28 H28A 119.3 . .
C32 C28 H28A 119.3 . .
O8 C29 C38 118.0(10) . .
O8 C29 C32 122.5(11) . .
C38 C29 C32 119.5(10) . .
C17 C30 O8 120.9(10) . .
C17 C30 C45 117.7(10) . .
O8 C30 C45 121.2(10) . .
O3 C31 C39 123.3(10) . .
O3 C31 C36 117.1(11) . .
C39 C31 C36 119.1(9) . .
C28 C32 C29 118.7(11) . .
C28 C32 H32A 120.7 . .
C29 C32 H32A 120.7 . .
C36 C33 C20 121.9(11) . .
C36 C33 H33A 119.1 . .
C20 C33 H33A 119.1 . .
C28 C34 C41 119.9(10) . .
C28 C34 C16 120.5(10) . .
C41 C34 C16 119.2(10) . .
C45 C35 C12 121.7(11) . .
C45 C35 H35A 119.2 . .
C12 C35 H35A 119.2 . .
C33 C36 C31 120.3(10) . .
C33 C36 H36A 119.8 . .
C31 C36 H36A 119.8 . .
C44 C37 C27 122.6(9) . .
C44 C37 C9 121.3(9) . .
C27 C37 C9 116.2(8) . .
C29 C38 C41 122.0(11) . .
C29 C38 H38A 119.0 . .
C41 C38 H38A 119.0 . .
C31 C39 C26 120.6(10) . .
C31 C39 H39A 119.7 . .
C26 C39 H39A 119.7 . .
C24 C40 O3 124.5(10) . .
C24 C40 C18 122.2(10) . .
O3 C40 C18 113.0(10) . .
C34 C41 C38 118.4(11) . .
C34 C41 H41A 120.8 . .
C38 C41 H41A 120.8 . .
C47 C43 C22 121.5(12) . .
C47 C43 H43A 119.2 . .
C22 C43 H43A 119.2 . .
C37 C44 C18 120.9(11) . .
C37 C44 H44A 119.6 . .
C18 C44 H44A 119.6 . .
C35 C45 C30 119.1(11) . .
C35 C45 H45A 120.4 . .
C30 C45 H45A 120.4 . .
C43 C47 N1 123.0(12) . .
C43 C47 H47A 118.5 . .
N1 C47 H47A 118.5 . .
N1 C49 C52 121.9(13) . .
N1 C49 H49A 119.1 . .
C52 C49 H49A 119.1 . .
O11 C51 N2 125.4(12) . .
O11 C51 H51A 117.3 . .
N2 C51 H51A 117.3 . .
C22 C52 C49 120.4(12) . .
C22 C52 H52A 119.8 . .
C49 C52 H52A 119.8 . .
N2 C53 H53A 109.5 . .
N2 C53 H53B 109.5 . .
H53A C53 H53B 109.5 . .
N2 C53 H53C 109.5 . .
H53A C53 H53C 109.5 . .
H53B C53 H53C 109.5 . .
N2 C61 H61A 109.5 . .
N2 C61 H61B 109.5 . .
H61A C61 H61B 109.5 . .
N2 C61 H61C 109.5 . .
H61A C61 H61C 109.5 . .
H61B C61 H61C 109.5 . .

loop_
_geom_bond_atom_site_label_1
_geom_bond_atom_site_label_2
_geom_bond_distance
_geom_bond_site_symmetry_2
Cu1 O6 1.987(6) .
Cu1 O7 2.017(7) 7_566
Cu1 O2 2.019(6) .
Cu1 O1 2.024(7) 7_566
Cu1 N1 2.187(9) .
Cu1 Cu1 2.652(2) 7_566
Cu2 O9 1.978(7) 5_586
Cu2 O4 1.986(7) 2
Cu2 O10 1.993(8) .
Cu2 O5 1.998(8) 6_586
Cu2 O11 2.216(8) .
Cu2 Cu2 2.668(3) 5_586
O1 C9 1.257(11) .
O1 Cu1 2.024(7) 7_566
O2 C9 1.298(12) .
O6 C10 1.284(12) .
O7 C10 1.287(12) .
O7 Cu1 2.017(7) 7_566
N1 C49 1.315(16) .
N1 C47 1.370(15) .
O9 C16 1.240(14) .
O9 Cu2 1.978(7) 5_586
O4 C23 1.245(13) .
O4 Cu2 1.986(7) 2
O5 C23 1.342(13) .
O5 Cu2 1.998(8) 6_585
C9 C37 1.555(13) .
C10 C12 1.500(15) .
O8 C29 1.355(14) .
O8 C30 1.389(13) .
C12 C21 1.393(16) .
C12 C35 1.394(16) .
O10 C16 1.304(15) .
O3 C31 1.384(14) .
O3 C40 1.386(13) .
O11 C51 1.236(15) .
C16 C34 1.519(16) .
C17 C30 1.378(16) .
C17 C21 1.401(16) .
C17 H17A 0.9300 .
C18 C40 1.422(16) .
C18 C44 1.447(17) .
C18 H18A 0.9300 .
N2 C51 1.357(17) .
N2 C53 1.503(16) .
N2 C61 1.50(2) .
C20 C33 1.417(16) .
C20 C26 1.432(16) .
C20 C23 1.496(15) .
C21 H21A 0.9300 .
C22 C43 1.377(17) .
C22 C52 1.397(17) .
C22 C22 1.45(2) 2
C24 C40 1.365(16) .
C24 C27 1.465(15) .
C24 H24A 0.9300 .
C26 C39 1.427(16) .
C26 H26A 0.9300 .
C27 C37 1.423(14) .
C27 H27A 0.9300 .
C28 C34 1.401(17) .
C28 C32 1.409(17) .
C28 H28A 0.9300 .
C29 C38 1.370(17) .
C29 C32 1.434(16) .
C30 C45 1.462(16) .
C31 C39 1.412(17) .
C31 C36 1.425(16) .
C32 H32A 0.9300 .
C33 C36 1.383(15) .
C33 H33A 0.9300 .
C34 C41 1.403(16) .
C35 C45 1.388(16) .
C35 H35A 0.9300 .
C36 H36A 0.9300 .
C37 C44 1.345(16) .
C38 C41 1.435(17) .
C38 H38A 0.9300 .
C39 H39A 0.9300 .
C41 H41A 0.9300 .
C43 C47 1.362(17) .
C43 H43A 0.9300 .
C44 H44A 0.9300 .
C45 H45A 0.9300 .
C47 H47A 0.9300 .
C49 C52 1.436(17) .
C49 H49A 0.9300 .
C51 H51A 0.9300 .
C52 H52A 0.9300 .
C53 H53A 0.9600 .
C53 H53B 0.9600 .
C53 H53C 0.9600 .
C61 H61A 0.9600 .
C61 H61B 0.9600 .
C61 H61C 0.9600 .
